data_2213082
loop_
_publ_author_name
'A. Thomas Gunaseelan'
'A. Thiruvalluvar'
'A. Ebenezer Martin'
'K. J. Rajendra Prasad'
'R. J. Butcher'

_publ_section_title
;
 1-Oxo-1,2-dihydro-1,4-oxazino[2,3,4-<i>jk</i>]carbazole-4-carbaldehyde
;
_journal_coeditor_code AT2252
_journal_issue 5
_journal_name_full 'Acta Crystallographica Section E'
_journal_page_first o2410
_journal_page_last o2412
_journal_paper_doi 10.1107/S1600536807016133
_journal_volume 63
_journal_year 2007
_chemical_formula_iupac 'C15 H9 N O3'
_chemical_formula_moiety 'C15 H9 N O3'
_chemical_formula_structural 'C15 H9 N O3'
_chemical_formula_sum 'C15 H9 N O3'
_chemical_formula_weight 251.23
_chemical_melting_point 437.0(10)
_chemical_name_common 'heterofused carbazole'
_chemical_name_systematic
;
1-Oxo-1,2-dihydro-1,4-oxazino[2,3,4-jk]carbazole-4-carbaldehyde
;
_space_group_IT_number 2
_symmetry_cell_setting triclinic
_symmetry_space_group_name_Hall '-P 1'
_symmetry_space_group_name_H-M 'P -1'
_atom_sites_solution_hydrogens geom
_atom_sites_solution_primary direct
_atom_sites_solution_secondary difmap
_cell_angle_alpha 111.84(3)
_cell_angle_beta 100.31(3)
_cell_angle_gamma 91.98(3)
_cell_formula_units_Z 2
_cell_length_a 6.811(2)
_cell_length_b 8.751(2)
_cell_length_c 10.066(4)
_cell_measurement_reflns_used 10263
_cell_measurement_temperature 203(2)
_cell_measurement_theta_max 30.5967
_cell_measurement_theta_min 4.5313
_cell_volume 544.5(3)
_computing_cell_refinement 'CrysAlis RED (Oxford Diffraction, 2007)'
_computing_data_collection 'CrysAlis CCD (Oxford Diffraction, 2007)'
_computing_data_reduction 'CrysAlis RED'
_computing_molecular_graphics 'ORTEP-3 (Farrugia, 1997)'
_computing_publication_material 'PLATON (Spek, 2003)'
_computing_structure_refinement 'SHELXL97 (Sheldrick, 1997)'
_computing_structure_solution 'SHELXS97 (Sheldrick, 1997)'
_diffrn_ambient_temperature 203(2)
_diffrn_detector_area_resol_mean 10.5081
_diffrn_measured_fraction_theta_full 0.992
_diffrn_measured_fraction_theta_max 0.890
_diffrn_measurement_device_type 'Oxford Gemini'
_diffrn_measurement_method '\f and \w'
_diffrn_radiation_monochromator graphite
_diffrn_radiation_source 'Enhance (Mo) X-ray Source'
_diffrn_radiation_type MoK\a
_diffrn_radiation_wavelength 0.71073
_diffrn_reflns_av_R_equivalents 0.0335
_diffrn_reflns_av_sigmaI/netI 0.1605
_diffrn_reflns_limit_h_max 9
_diffrn_reflns_limit_h_min -9
_diffrn_reflns_limit_k_max 11
_diffrn_reflns_limit_k_min -12
_diffrn_reflns_limit_l_max 14
_diffrn_reflns_limit_l_min -13
_diffrn_reflns_number 7163
_diffrn_reflns_reduction_process
;
;
_diffrn_reflns_theta_full 25.00
_diffrn_reflns_theta_max 30.68
_diffrn_reflns_theta_min 4.67
_diffrn_standards_decay_% <2%
_diffrn_standards_interval_count 50
_diffrn_standards_number 2
_exptl_absorpt_coefficient_mu 0.108
_exptl_absorpt_correction_T_max 1.00000
_exptl_absorpt_correction_T_min 0.63174
_exptl_absorpt_correction_type multi-scan
_exptl_absorpt_process_details
;
(SCALE3 ABSPACK in CrysAlis RED; Oxford Diffraction, 2007)
;
_exptl_crystal_colour 'pale yellow'
_exptl_crystal_density_diffrn 1.532
_exptl_crystal_density_method 'Not measured'
_exptl_crystal_description 'small block'
_exptl_crystal_F_000 260
_exptl_crystal_size_max 0.65
_exptl_crystal_size_mid 0.45
_exptl_crystal_size_min 0.23
_refine_diff_density_max 0.258
_refine_diff_density_min -0.248
_refine_ls_extinction_method none
_refine_ls_goodness_of_fit_ref 0.816
_refine_ls_hydrogen_treatment constr
_refine_ls_matrix_type full
_refine_ls_number_parameters 172
_refine_ls_number_reflns 3013
_refine_ls_number_restraints 0
_refine_ls_restrained_S_all 0.816
_refine_ls_R_factor_all 0.1137
_refine_ls_R_factor_gt 0.0445
_refine_ls_shift/su_max 0.012
_refine_ls_shift/su_mean 0.003
_refine_ls_structure_factor_coef Fsqd
_refine_ls_weighting_details 'calc w = 1/[\s^2^(Fo^2^)+(0.0514P)^2^] where P=(Fo^2^+2Fc^2^)/3'
_refine_ls_weighting_scheme calc
_refine_ls_wR_factor_gt 0.0936
_refine_ls_wR_factor_ref 0.1033
_reflns_number_gt 1262
_reflns_number_total 3013
_reflns_threshold_expression I>2\s(I)
_cod_data_source_file at2252.cif
_cod_data_source_block I
_cod_depositor_comments
;
The following automatic conversions were performed:

'_chemical_melting_point' value '436-438' was changed to '437.0(10)'
- the average value was taken and precision was estimated.

Automatic conversion script
Id: cif_fix_values 1646 2011-03-28 12:23:43Z adriana 

The following automatic conversions were performed:

'_chemical_melting_point' value '436-438' was changed to '437.0(10)'
- the average value was taken and precision was estimated.

Automatic conversion script
Id: cif_fix_values 1715 2011-07-08 13:25:40Z adriana 
;
_cod_original_cell_volume 544.6(3)
_cod_database_code 2213082
_cod_database_fobs_code 2213082

loop_
_symmetry_equiv_pos_site_id
_symmetry_equiv_pos_as_xyz
1 x,y,z
2 -x,-y,-z

loop_
_atom_site_aniso_label
_atom_site_aniso_U_11
_atom_site_aniso_U_22
_atom_site_aniso_U_33
_atom_site_aniso_U_12
_atom_site_aniso_U_13
_atom_site_aniso_U_23
O1 0.0894(10) 0.0299(8) 0.0356(8) 0.0024(7) 0.0067(7) 0.0061(7)
O3 0.0703(8) 0.0295(8) 0.0256(7) 0.0032(6) 0.0065(6) 0.0092(6)
O41 0.0637(8) 0.0449(9) 0.0371(8) 0.0083(6) 0.0085(6) 0.0014(7)
N11 0.0349(7) 0.0252(8) 0.0206(8) 0.0026(6) 0.0029(5) 0.0066(7)
C1 0.0450(10) 0.0329(12) 0.0298(11) 0.0033(8) 0.0042(8) 0.0094(9)
C2 0.0804(13) 0.0314(12) 0.0313(11) -0.0029(9) 0.0022(9) 0.0102(9)
C3a 0.0255(8) 0.0276(10) 0.0280(10) 0.0021(7) 0.0057(7) 0.0125(8)
C4 0.0238(8) 0.0289(10) 0.0241(9) 0.0017(7) 0.0035(6) 0.0058(8)
C5 0.0303(9) 0.0285(11) 0.0334(11) 0.0031(7) 0.0053(7) 0.0038(8)
C6 0.0340(9) 0.0325(11) 0.0347(11) 0.0050(7) 0.0059(8) 0.0134(9)
C6a 0.0205(8) 0.0286(10) 0.0278(10) 0.0018(7) 0.0040(7) 0.0081(8)
C6b 0.0222(8) 0.0331(10) 0.0243(10) 0.0038(7) 0.0042(7) 0.0089(8)
C7 0.0301(9) 0.0369(11) 0.0340(11) 0.0040(7) 0.0039(7) 0.0141(9)
C8 0.0301(9) 0.0535(14) 0.0254(10) 0.0034(8) 0.0033(7) 0.0157(10)
C9 0.0325(9) 0.0488(13) 0.0225(10) 0.0011(8) 0.0024(7) 0.0043(9)
C10 0.0359(9) 0.0325(11) 0.0276(10) 0.0006(7) 0.0041(7) 0.0059(9)
C10a 0.0220(8) 0.0384(11) 0.0249(10) 0.0045(7) 0.0041(7) 0.0107(8)
C11a 0.0227(8) 0.0246(10) 0.0226(9) 0.0013(7) 0.0041(6) 0.0032(8)
C41 0.0334(10) 0.0339(12) 0.0332(11) 0.0011(8) 0.0049(8) -0.0003(9)

loop_
_atom_site_type_symbol
_atom_site_label
_atom_site_fract_x
_atom_site_fract_y
_atom_site_fract_z
_atom_site_U_iso_or_equiv
_atom_site_thermal_displace_type
_atom_site_occupancy
O O1 0.78186(19) 0.48821(16) 0.58296(14) 0.0545(5) Uani 1.000
O O3 0.68494(17) 0.13315(14) 0.23366(11) 0.0427(4) Uani 1.000
O O41 0.60345(17) -0.34645(17) -0.05178(13) 0.0530(5) Uani 1.000
N N11 0.76183(17) 0.21236(16) 0.53957(13) 0.0280(4) Uani 1.000
C C1 0.7559(2) 0.3435(2) 0.49782(19) 0.0372(6) Uani 1.000
C C2 0.7156(3) 0.3010(2) 0.33438(19) 0.0497(7) Uani 1.000
C C3a 0.6972(2) 0.0115(2) 0.28673(17) 0.0265(5) Uani 1.000
C C4 0.6703(2) -0.1558(2) 0.19577(16) 0.0271(5) Uani 1.000
C C5 0.6849(2) -0.2748(2) 0.25926(18) 0.0333(6) Uani 1.000
C C6 0.7244(2) -0.2321(2) 0.40937(18) 0.0337(6) Uani 1.000
C C6a 0.75053(19) -0.0642(2) 0.49986(16) 0.0266(5) Uani 1.000
C C6b 0.78905(19) 0.0336(2) 0.65749(17) 0.0272(5) Uani 1.000
C C7 0.8166(2) -0.0088(2) 0.77943(18) 0.0339(6) Uani 1.000
C C8 0.8473(2) 0.1174(2) 0.91659(18) 0.0365(6) Uani 1.000
C C9 0.8495(2) 0.2817(2) 0.93357(18) 0.0379(6) Uani 1.000
C C10 0.8231(2) 0.3280(2) 0.81498(17) 0.0341(6) Uani 1.000
C C10a 0.7946(2) 0.2012(2) 0.67862(17) 0.0289(6) Uani 1.000
C C11a 0.73489(19) 0.05022(19) 0.43522(16) 0.0252(5) Uani 1.000
C C41 0.6236(2) -0.2062(2) 0.03521(19) 0.0377(6) Uani 1.000
H H2A 0.82856 0.35534 0.31435 0.0597 Uiso 1.000
H H2B 0.59648 0.35314 0.31055 0.0597 Uiso 1.000
H H5 0.66717 -0.38758 0.19748 0.0400 Uiso 1.000
H H6 0.73325 -0.31394 0.44908 0.0405 Uiso 1.000
H H7 0.81444 -0.12027 0.76885 0.0406 Uiso 1.000
H H8 0.86709 0.09080 0.99998 0.0438 Uiso 1.000
H H9 0.86952 0.36409 1.02833 0.0455 Uiso 1.000
H H10 0.82439 0.43962 0.82646 0.0409 Uiso 1.000
H H41 0.60843 -0.12203 -0.00149 0.0453 Uiso 1.000

loop_
_atom_type_symbol
_atom_type_description
_atom_type_scat_dispersion_real
_atom_type_scat_dispersion_imag
_atom_type_scat_source
O O 0.0106 0.0060 'International Tables Vol C Tables 4.2.6.8 and 6.1.1.4'
N N 0.0061 0.0033 'International Tables Vol C Tables 4.2.6.8 and 6.1.1.4'
H H 0.0000 0.0000 'International Tables Vol C Tables 4.2.6.8 and 6.1.1.4'
C C 0.0033 0.0016 'International Tables Vol C Tables 4.2.6.8 and 6.1.1.4'

loop_
_geom_angle_atom_site_label_1
_geom_angle_atom_site_label_2
_geom_angle_atom_site_label_3
_geom_angle
_geom_angle_publ_flag
C2 O3 C3a 118.71(13) yes
C1 N11 C10a 132.54(15) yes
C1 N11 C11a 120.63(14) yes
C10a N11 C11a 106.83(14) yes
O1 C1 N11 124.12(16) yes
O1 C1 C2 120.07(17) yes
N11 C1 C2 115.81(15) yes
O3 C2 C1 120.82(16) yes
O3 C3a C4 122.37(14) yes
O3 C3a C11a 120.43(16) yes
C4 C3a C11a 117.19(17) no
C3a C4 C5 118.99(15) no
C3a C4 C41 120.01(16) no
C5 C4 C41 120.99(16) no
C4 C5 C6 122.56(17) no
C5 C6 C6a 118.14(17) no
C6 C6a C6b 136.41(17) no
C6 C6a C11a 118.30(14) no
C6b C6a C11a 105.28(15) no
C6a C6b C7 133.12(17) no
C6a C6b C10a 108.02(15) no
C7 C6b C10a 118.85(15) no
C6b C7 C8 118.28(17) no
C7 C8 C9 121.41(16) no
C8 C9 C10 121.77(16) no
C9 C10 C10a 116.37(17) no
N11 C10a C6b 108.28(14) yes
N11 C10a C10 128.40(17) yes
C6b C10a C10 123.31(16) no
N11 C11a C3a 123.58(16) yes
N11 C11a C6a 111.60(13) yes
C3a C11a C6a 124.82(16) no
O41 C41 C4 124.89(18) yes
O3 C2 H2A 107.00 no
O3 C2 H2B 107.00 no
C1 C2 H2A 107.00 no
C1 C2 H2B 107.00 no
H2A C2 H2B 107.00 no
C4 C5 H5 119.00 no
C6 C5 H5 119.00 no
C5 C6 H6 121.00 no
C6a C6 H6 121.00 no
C6b C7 H7 121.00 no
C8 C7 H7 121.00 no
C7 C8 H8 119.00 no
C9 C8 H8 119.00 no
C8 C9 H9 119.00 no
C10 C9 H9 119.00 no
C9 C10 H10 122.00 no
C10a C10 H10 122.00 no
O41 C41 H41 118.00 no
C4 C41 H41 118.00 no

loop_
_geom_bond_atom_site_label_1
_geom_bond_atom_site_label_2
_geom_bond_distance
_geom_bond_publ_flag
O1 C1 1.222(2) yes
O3 C2 1.423(2) yes
O3 C3a 1.356(2) yes
O41 C41 1.199(2) yes
N11 C1 1.361(2) yes
N11 C10a 1.418(2) yes
N11 C11a 1.398(2) yes
C1 C2 1.515(3) no
C3a C4 1.393(3) no
C3a C11a 1.377(2) no
C4 C5 1.408(3) no
C4 C41 1.478(2) no
C5 C6 1.387(2) no
C6 C6a 1.396(3) no
C6a C6b 1.464(2) no
C6a C11a 1.380(3) no
C6b C7 1.393(2) no
C6b C10a 1.400(3) no
C7 C8 1.384(2) no
C8 C9 1.383(3) no
C9 C10 1.382(2) no
C10 C10a 1.382(2) no
C2 H2A 0.9800 no
C2 H2B 0.9800 no
C5 H5 0.9400 no
C6 H6 0.9400 no
C7 H7 0.9400 no
C8 H8 0.9400 no
C9 H9 0.9400 no
C10 H10 0.9400 no
C41 H41 0.9400 no

loop_
_geom_contact_atom_site_label_1
_geom_contact_atom_site_label_2
_geom_contact_distance
_geom_contact_site_symmetry_2
_geom_contact_publ_flag
O1 C10 3.119(3) . no
O3 N11 2.8366(19) . no
O3 C41 3.390(2) 2_655 no
O41 C10 3.213(3) 1_544 no
O41 C2 3.415(3) 2_655 no
O1 H2A 2.7700 2_766 no
O1 H10 2.6100 . no
O1 H6 2.5600 1_565 no
O3 H41 2.7600 2_655 no
O3 H41 2.5300 . no
O3 H8 2.7600 1_554 no
O41 H5 2.6300 . no
O41 H10 2.5300 1_544 no
O41 H2B 2.6900 2_655 no
O41 H5 2.6800 2_645 no
N11 O3 2.8366(19) . no
N11 C6 3.442(2) 2_656 no
N11 C6 3.433(2) 2_756 no
C2 O41 3.415(3) 2_655 no
C3a C6b 3.503(2) 2_756 no
C3a C6b 3.490(2) 2_656 no
C3a C7 3.441(2) 2_656 no
C3a C7 3.492(2) 2_756 no
C4 C9 3.529(2) 2_656 no
C4 C8 3.572(2) 2_656 no
C5 C10a 3.471(2) 2_656 no
C5 C10 3.384(2) 2_656 no
C5 C10 3.571(2) 2_756 no
C5 C10a 3.482(2) 2_756 no
C6 C10a 3.570(2) 2_756 no
C6 N11 3.442(2) 2_656 no
C6 N11 3.433(2) 2_756 no
C6 C10a 3.532(2) 2_656 no
C6a C11a 3.438(2) 2_756 no
C6a C6a 3.541(2) 2_756 no
C6a C11a 3.481(2) 2_656 no
C6b C11a 3.558(2) 2_756 no
C6b C3a 3.490(2) 2_656 no
C6b C3a 3.503(2) 2_756 no
C6b C11a 3.502(2) 2_656 no
C7 C3a 3.441(2) 2_656 no
C7 C3a 3.492(2) 2_756 no
C8 C41 3.567(2) 2_756 no
C8 C4 3.572(2) 2_656 no
C8 C41 3.402(2) 2_656 no
C9 C41 3.360(2) 2_656 no
C9 C4 3.529(2) 2_656 no
C10 O1 3.119(3) . no
C10 C5 3.571(2) 2_756 no
C10 C5 3.384(2) 2_656 no
C10 O41 3.213(3) 1_566 no
C10a C6 3.570(2) 2_756 no
C10a C5 3.482(2) 2_756 no
C10a C6 3.532(2) 2_656 no
C10a C5 3.471(2) 2_656 no
C11a C6b 3.558(2) 2_756 no
C11a C6a 3.481(2) 2_656 no
C11a C6b 3.502(2) 2_656 no
C11a C6a 3.438(2) 2_756 no
C41 C8 3.567(2) 2_756 no
C41 C8 3.402(2) 2_656 no
C41 O3 3.390(2) 2_655 no
C41 C9 3.360(2) 2_656 no
C1 H10 3.0400 . no
C8 H8 2.9300 2_757 no
C8 H41 3.0400 1_556 no
C10 H9 3.0700 2_767 no
H2A O1 2.7700 2_766 no
H2B O41 2.6900 2_655 no
H5 O41 2.6300 . no
H5 O41 2.6800 2_645 no
H6 O1 2.5600 1_545 no
H8 O3 2.7600 1_556 no
H8 H41 2.5100 1_556 no
H8 C8 2.9300 2_757 no
H8 H8 2.4500 2_757 no
H9 C10 3.0700 2_767 no
H9 H10 2.5000 2_767 no
H10 O1 2.6100 . no
H10 O41 2.5300 1_566 no
H10 C1 3.0400 . no
H10 H9 2.5000 2_767 no
H41 O3 2.5300 . no
H41 C8 3.0400 1_554 no
H41 H8 2.5100 1_554 no
H41 O3 2.7600 2_655 no

loop_
_geom_hbond_atom_site_label_D
_geom_hbond_atom_site_label_H
_geom_hbond_atom_site_label_A
_geom_hbond_site_symmetry_A
_geom_hbond_distance_DH
_geom_hbond_distance_HA
_geom_hbond_distance_DA
_geom_hbond_angle_DHA
_geom_hbond_publ_flag
C6 H6 O1 1_545 0.94 2.56 3.493(3) 174 yes
C10 H10 O41 1_566 0.94 2.53 3.213(3) 129 yes
C41 H41 O3 . 0.94 2.53 2.861(2) 101 yes

loop_
_geom_torsion_atom_site_label_1
_geom_torsion_atom_site_label_2
_geom_torsion_atom_site_label_3
_geom_torsion_atom_site_label_4
_geom_torsion
_geom_torsion_publ_flag
C3a O3 C2 C1 -1.6(2) no
C2 O3 C3a C4 -179.64(15) no
C2 O3 C3a C11a 1.2(2) no
C10a N11 C1 O1 0.5(3) no
C10a N11 C1 C2 -179.97(15) no
C11a N11 C1 O1 -178.58(14) no
C11a N11 C1 C2 1.0(2) no
C1 N11 C10a C6b -178.65(14) no
C1 N11 C10a C10 2.8(3) no
C11a N11 C10a C6b 0.52(15) no
C11a N11 C10a C10 -178.01(14) no
C1 N11 C11a C3a -1.4(2) no
C1 N11 C11a C6a 178.70(13) no
C10a N11 C11a C3a 179.32(13) no
C10a N11 C11a C6a -0.58(16) no
O1 C1 C2 O3 -179.97(16) no
N11 C1 C2 O3 0.5(2) no
O3 C3a C4 C5 -179.85(13) no
O3 C3a C4 C41 -0.9(2) no
C11a C3a C4 C5 -0.7(2) no
C11a C3a C4 C41 178.26(13) no
O3 C3a C11a N11 0.3(2) no
O3 C3a C11a C6a -179.86(13) no
C4 C3a C11a N11 -178.95(13) no
C4 C3a C11a C6a 0.9(2) no
C3a C4 C5 C6 0.3(2) no
C41 C4 C5 C6 -178.65(14) no
C3a C4 C41 O41 177.81(15) no
C5 C4 C41 O41 -3.3(2) no
C4 C5 C6 C6a 0.0(2) no
C5 C6 C6a C6b 178.52(15) no
C5 C6 C6a C11a 0.3(2) no
C6 C6a C6b C7 0.8(3) no
C6 C6a C6b C10a -178.49(16) no
C11a C6a C6b C7 179.18(15) no
C11a C6a C6b C10a -0.07(15) no
C6 C6a C11a N11 179.16(12) no
C6 C6a C11a C3a -0.7(2) no
C6b C6a C11a N11 0.40(15) no
C6b C6a C11a C3a -179.50(13) no
C6a C6b C7 C8 -178.85(14) no
C10a C6b C7 C8 0.3(2) no
C6a C6b C10a N11 -0.28(15) no
C6a C6b C10a C10 178.34(13) no
C7 C6b C10a N11 -179.66(12) no
C7 C6b C10a C10 -1.0(2) no
C6b C7 C8 C9 0.5(2) no
C7 C8 C9 C10 -0.6(2) no
C8 C9 C10 C10a -0.1(2) no
C9 C10 C10a N11 179.21(14) no
C9 C10 C10a C6b 0.9(2) no

loop_
_cod_related_entry_id
_cod_related_entry_database
_cod_related_entry_code
1 ChemSpider 21124881
